data_7006270
loop_
_publ_author_name
'Molinos, Eduardo'
'Brayshaw, Simon K.'
'Kociok-K\"ohn, Gabrielle'
'Weller, Andrew S.'

_publ_section_title
;
 Cationic rhodium mono-phosphine fragments partnered with carborane
 monoanions [closo-CB11H6X6]- (X = H, Br). Synthesis, structures and
 reactivity with alkenes.
;
_journal_issue 42
_journal_name_full 'Dalton transactions (Cambridge, England : 2003)'
_journal_page_first 4829
_journal_page_last 4844
_journal_paper_doi 10.1039/b711468k
_journal_year 2007
_chemical_formula_moiety 'C16 H31 B11 Br6 P Rh'
_chemical_formula_sum 'C16 H31 B11 Br6 P Rh'
_chemical_formula_weight 955.66
_chemical_name_common 'Compound 9'
_chemical_name_systematic
;
?
;
_space_group_IT_number 19
_symmetry_cell_setting orthorhombic
_symmetry_space_group_name_Hall 'P 2ac 2ab'
_symmetry_space_group_name_H-M 'P 21 21 21'
_atom_sites_solution_hydrogens geom
_atom_sites_solution_primary direct
_atom_sites_solution_secondary difmap
_audit_creation_method SHELXL-97
_cell_angle_alpha 90.00
_cell_angle_beta 90.00
_cell_angle_gamma 90.00
_cell_formula_units_Z 4
_cell_length_a 12.9014(1)
_cell_length_b 13.8202(1)
_cell_length_c 16.3616(2)
_cell_measurement_reflns_used 119804
_cell_measurement_temperature 150(2)
_cell_measurement_theta_max 29.131
_cell_measurement_theta_min 2.910
_cell_volume 2917.27(5)
_computing_cell_refinement 'HKL Scalepack (Otwinowski & Minor 1997)'
_computing_data_collection 'Collect, Nonius program suite version 1.9 (1997)'
_computing_data_reduction 'Denzo and Scalepack (Otwinowski & Minor, 1997)'
_computing_molecular_graphics 'ORTEP3 for Windows - L. J. Farrugia, J. Appl. Crystallogr. 1997, 30, 565'
_computing_publication_material 'SHELX97-2, G. M. Sheldrick'
_computing_structure_refinement
;
SHELX97-2 Program for Crystal Structure Analysis. G. M. Sheldrick,
Institut f. Anorg. Chemie der Universit\"at, Tammanstrasse 4,
D-3400 G\"ottingen, Germany, 1998.
;
_computing_structure_solution
;
SIR97- Altomare A., Burla M.C., Camalli M., Cascarano G.L., Giacovazzo C. ,
Guagliardi A., Moliterni A.G.G., Polidori G.,Spagna R.
(1999) J. Appl. Cryst. 32, 115-119.
;
_diffrn_ambient_temperature 150(2)
_diffrn_measured_fraction_theta_full 0.990
_diffrn_measured_fraction_theta_max 0.990
_diffrn_measurement_device_type 'Nonius Kappa CCD'
_diffrn_measurement_method '588 1.0 degree images with \f and \w scans'
_diffrn_radiation_monochromator graphite
_diffrn_radiation_source 'fine-focus sealed tube'
_diffrn_radiation_type MoK\a
_diffrn_radiation_wavelength 0.71073
_diffrn_reflns_av_R_equivalents 0.0780
_diffrn_reflns_av_sigmaI/netI 0.0383
_diffrn_reflns_limit_h_max 17
_diffrn_reflns_limit_h_min -17
_diffrn_reflns_limit_k_max 18
_diffrn_reflns_limit_k_min -18
_diffrn_reflns_limit_l_max 22
_diffrn_reflns_limit_l_min -21
_diffrn_reflns_number 61703
_diffrn_reflns_theta_full 29.13
_diffrn_reflns_theta_max 29.13
_diffrn_reflns_theta_min 5.32
_exptl_absorpt_coefficient_mu 8.868
_exptl_absorpt_correction_T_max 0.3497
_exptl_absorpt_correction_T_min 0.2152
_exptl_absorpt_correction_type multi-scan
_exptl_absorpt_process_details
;
multi-scan from symmetry-related measurements
Sortav (Blessing 1995)
;
_exptl_crystal_colour orange
_exptl_crystal_density_diffrn 2.176
_exptl_crystal_density_method 'not measured'
_exptl_crystal_description block
_exptl_crystal_F_000 1808
_exptl_crystal_size_max 0.25
_exptl_crystal_size_mid 0.18
_exptl_crystal_size_min 0.15
_refine_diff_density_max 1.021
_refine_diff_density_min -0.798
_refine_diff_density_rms 0.113
_refine_ls_abs_structure_details 'Flack H D (1983), Acta Cryst. A39, 876-881'
_refine_ls_abs_structure_Flack -0.014(6)
_refine_ls_extinction_method none
_refine_ls_goodness_of_fit_ref 1.034
_refine_ls_hydrogen_treatment mixed
_refine_ls_matrix_type full
_refine_ls_number_parameters 330
_refine_ls_number_reflns 7799
_refine_ls_number_restraints 11
_refine_ls_restrained_S_all 1.034
_refine_ls_R_factor_all 0.0390
_refine_ls_R_factor_gt 0.0311
_refine_ls_shift/su_max 0.001
_refine_ls_shift/su_mean 0.000
_refine_ls_structure_factor_coef Fsqd
_refine_ls_weighting_details 'calc w=1/[\s^2^(Fo^2^)+(0.0276P)^2^+3.7753P] where P=(Fo^2^+2Fc^2^)/3'
_refine_ls_weighting_scheme calc
_refine_ls_wR_factor_gt 0.0649
_refine_ls_wR_factor_ref 0.0680
_reflns_number_gt 7004
_reflns_number_total 7799
_reflns_threshold_expression >2sigma(I)
_cod_data_source_file b711468k.txt
_cod_data_source_block h06asw15
_cod_depositor_comments
;
The following automatic conversions were performed:
'_symmetry_cell_setting' value 'Orthorhombic' changed to 'orthorhombic'
according to '/home/saulius/struct/CIF-dictionaries/cif_core.dic'
dictionary named 'cif_core.dic' version 2.4.1 from 2010-06-29.

Automatic conversion script
Id: cif_fix_enum 1527 2010-12-29 10:47:43Z saulius 
;
_cod_original_cell_volume 2917.23(5)
_cod_database_code 7006270

loop_
_symmetry_equiv_pos_as_xyz
'x, y, z'
'-x+1/2, -y, z+1/2'
'x+1/2, -y+1/2, -z'
'-x, y+1/2, -z+1/2'

loop_
_atom_site_label
_atom_site_type_symbol
_atom_site_fract_x
_atom_site_fract_y
_atom_site_fract_z
_atom_site_U_iso_or_equiv
_atom_site_adp_type
_atom_site_occupancy
_atom_site_symmetry_multiplicity
_atom_site_calc_flag
_atom_site_refinement_flags
_atom_site_disorder_assembly
_atom_site_disorder_group
Rh Rh 0.63779(3) -0.12634(2) 0.85410(2) 0.02610(8) Uani 1 1 d . . .
P P 0.59280(9) -0.27460(8) 0.82103(7) 0.0272(2) Uani 1 1 d . . .
C1 C 0.4666(4) -0.2777(3) 0.8731(3) 0.0341(10) Uani 1 1 d . . .
H1 H 0.4266 -0.3393 0.8670 0.041 Uiso 1 1 calc R . .
C2 C 0.4901(4) -0.2467(4) 0.9618(3) 0.0383(11) Uani 1 1 d . . .
H2A H 0.4271 -0.2484 0.9963 0.046 Uiso 1 1 calc R . .
H2B H 0.5443 -0.2878 0.9868 0.046 Uiso 1 1 calc R . .
C3 C 0.5282(4) -0.1434(3) 0.9487(3) 0.0323(10) Uani 1 1 d D . .
C4 C 0.4807(4) -0.1076(3) 0.8768(3) 0.0302(9) Uani 1 1 d D . .
C5 C 0.4109(3) -0.1852(3) 0.8421(3) 0.0331(10) Uani 1 1 d . . .
H5A H 0.4087 -0.1827 0.7816 0.040 Uiso 1 1 calc R . .
H5B H 0.3395 -0.1802 0.8640 0.040 Uiso 1 1 calc R . .
C6 C 0.6796(4) -0.3717(3) 0.8544(3) 0.0323(9) Uani 1 1 d . . .
H6 H 0.7446 -0.3626 0.8220 0.039 Uiso 1 1 calc R . .
C7 C 0.7151(5) -0.3766(4) 0.9446(3) 0.0442(12) Uani 1 1 d . . .
H7A H 0.7628 -0.3225 0.9575 0.053 Uiso 1 1 calc R . .
H7B H 0.6549 -0.3737 0.9820 0.053 Uiso 1 1 calc R . .
C8 C 0.7700(5) -0.4726(4) 0.9517(4) 0.0485(14) Uani 1 1 d . . .
H8A H 0.7662 -0.4974 1.0084 0.058 Uiso 1 1 calc R . .
H8B H 0.8438 -0.4663 0.9359 0.058 Uiso 1 1 calc R . .
C9 C 0.7130(5) -0.5403(4) 0.8930(3) 0.0443(13) Uani 1 1 d . . .
H9A H 0.6693 -0.5864 0.9240 0.053 Uiso 1 1 calc R . .
H9B H 0.7633 -0.5776 0.8600 0.053 Uiso 1 1 calc R . .
C10 C 0.6452(4) -0.4772(3) 0.8374(3) 0.0358(10) Uani 1 1 d . . .
H10A H 0.5709 -0.4860 0.8506 0.043 Uiso 1 1 calc R . .
H10B H 0.6565 -0.4941 0.7793 0.043 Uiso 1 1 calc R . .
C11 C 0.5779(4) -0.3087(3) 0.7126(3) 0.0302(9) Uani 1 1 d . . .
H11 H 0.5517 -0.3768 0.7115 0.036 Uiso 1 1 calc R . .
C12 C 0.5069(4) -0.2495(3) 0.6570(3) 0.0336(10) Uani 1 1 d . . .
H12A H 0.4332 -0.2671 0.6652 0.040 Uiso 1 1 calc R . .
H12B H 0.5156 -0.1792 0.6666 0.040 Uiso 1 1 calc R . .
C13 C 0.5443(4) -0.2781(4) 0.5718(3) 0.0385(11) Uani 1 1 d . . .
H13A H 0.5196 -0.3436 0.5569 0.046 Uiso 1 1 calc R . .
H13B H 0.5202 -0.2313 0.5301 0.046 Uiso 1 1 calc R . .
C14 C 0.6614(4) -0.2761(4) 0.5797(3) 0.0379(11) Uani 1 1 d . . .
H14A H 0.6883 -0.2100 0.5699 0.045 Uiso 1 1 calc R . .
H14B H 0.6938 -0.3208 0.5399 0.045 Uiso 1 1 calc R . .
C15 C 0.6842(4) -0.3086(4) 0.6678(3) 0.0369(10) Uani 1 1 d . . .
H15A H 0.7328 -0.2632 0.6946 0.044 Uiso 1 1 calc R . .
H15B H 0.7152 -0.3741 0.6683 0.044 Uiso 1 1 calc R . .
C1' C 0.9286(4) 0.1965(3) 0.7643(3) 0.0295(9) Uani 1 1 d . . .
H1' H 0.9426(9) 0.259(4) 0.7508(9) 0.035 Uiso 1 1 d R . .
B2 B 1.0111(4) 0.1421(3) 0.8315(3) 0.0265(10) Uani 1 1 d D . .
H2' H 1.0785(15) 0.1756(8) 0.8595(7) 0.032 Uiso 1 1 d RD . .
B3 B 1.0094(4) 0.1107(4) 0.7258(3) 0.0299(10) Uani 1 1 d D . .
H3' H 1.0757(15) 0.1247(5) 0.6865(9) 0.036 Uiso 1 1 d RD . .
B4 B 0.8803(4) 0.1248(4) 0.6892(3) 0.0310(11) Uani 1 1 d D . .
H4' H 0.8643(5) 0.1476(6) 0.6264(14) 0.037 Uiso 1 1 d RD . .
B5 B 0.8015(4) 0.1649(3) 0.7724(3) 0.0268(10) Uani 1 1 d D . .
H5' H 0.7357(15) 0.2127(11) 0.7628(4) 0.032 Uiso 1 1 d RD . .
B6 B 0.8820(4) 0.1763(3) 0.8603(3) 0.0260(9) Uani 1 1 d D . .
H6' H 0.8673(5) 0.2313(13) 0.9061(11) 0.031 Uiso 1 1 d RD . .
B7 B 0.9312(4) 0.0592(3) 0.8855(3) 0.0249(9) Uani 1 1 d . . .
B8 B 1.0106(4) 0.0178(3) 0.8018(3) 0.0249(9) Uani 1 1 d . . .
B9 B 0.9294(4) 0.0075(3) 0.7133(3) 0.0261(10) Uani 1 1 d . . .
B10 B 0.8003(4) 0.0406(3) 0.7422(3) 0.0253(10) Uani 1 1 d . . .
B11 B 0.8026(4) 0.0733(3) 0.8477(3) 0.0242(9) Uani 1 1 d . . .
B12 B 0.8807(3) -0.0235(3) 0.8114(3) 0.0213(9) Uani 1 1 d . . .
Br7 Br 0.95581(4) 0.01861(3) 0.99697(3) 0.03490(11) Uani 1 1 d . . .
Br8 Br 1.13101(3) -0.06348(3) 0.82072(3) 0.03244(10) Uani 1 1 d . . .
Br9 Br 0.95457(4) -0.08834(3) 0.62812(3) 0.03363(11) Uani 1 1 d . . .
Br10 Br 0.67791(4) -0.02389(3) 0.69902(3) 0.03457(11) Uani 1 1 d . . .
Br11 Br 0.68231(3) 0.04567(3) 0.91654(3) 0.03029(10) Uani 1 1 d . . .
Br12 Br 0.84176(3) -0.15595(3) 0.84225(3) 0.02706(9) Uani 1 1 d . . .
H3 H 0.539(4) -0.097(3) 0.992(3) 0.028(12) Uiso 1 1 d D . .
H4 H 0.469(4) -0.040(3) 0.870(3) 0.035(13) Uiso 1 1 d D . .

loop_
_atom_site_aniso_label
_atom_site_aniso_U_11
_atom_site_aniso_U_22
_atom_site_aniso_U_33
_atom_site_aniso_U_23
_atom_site_aniso_U_13
_atom_site_aniso_U_12
Rh 0.02519(15) 0.02567(15) 0.02743(16) 0.00014(13) 0.00180(13) -0.00291(13)
P 0.0263(5) 0.0268(5) 0.0286(5) 0.0020(4) 0.0004(4) -0.0025(4)
C1 0.030(2) 0.033(2) 0.040(3) 0.000(2) 0.007(2) -0.0054(19)
C2 0.037(3) 0.044(3) 0.034(2) 0.005(2) 0.010(2) -0.005(2)
C3 0.032(2) 0.036(2) 0.029(2) -0.0026(19) 0.0050(18) -0.0037(19)
C4 0.028(2) 0.030(2) 0.032(2) -0.0022(18) 0.0021(18) -0.0049(17)
C5 0.024(2) 0.037(2) 0.038(3) -0.002(2) 0.0002(19) -0.0019(18)
C6 0.031(2) 0.029(2) 0.037(2) 0.0025(19) 0.0022(19) -0.0037(18)
C7 0.050(3) 0.039(3) 0.044(3) 0.004(2) -0.010(2) 0.003(2)
C8 0.047(3) 0.051(3) 0.048(3) 0.017(3) -0.003(2) 0.005(3)
C9 0.054(3) 0.035(3) 0.044(3) 0.005(2) 0.005(2) 0.013(2)
C10 0.041(3) 0.029(2) 0.037(2) 0.0026(19) 0.007(2) 0.001(2)
C11 0.034(2) 0.029(2) 0.027(2) 0.0002(18) -0.0028(18) -0.0047(18)
C12 0.034(2) 0.033(2) 0.034(2) 0.0014(19) 0.000(2) -0.0026(18)
C13 0.046(3) 0.041(3) 0.029(2) 0.001(2) -0.003(2) -0.007(2)
C14 0.041(3) 0.040(2) 0.032(2) -0.002(2) 0.006(2) 0.001(2)
C15 0.037(3) 0.040(2) 0.033(2) -0.002(2) 0.001(2) 0.002(2)
C1' 0.031(2) 0.0195(19) 0.038(2) 0.0015(18) 0.0054(19) -0.0022(17)
B2 0.029(2) 0.024(2) 0.027(2) 0.0002(19) 0.0004(18) 0.0001(18)
B3 0.032(3) 0.026(2) 0.032(3) 0.0028(19) 0.007(2) -0.002(2)
B4 0.036(3) 0.027(2) 0.029(2) 0.001(2) 0.003(2) 0.002(2)
B5 0.032(3) 0.024(2) 0.024(2) 0.0012(18) -0.0010(19) 0.0013(19)
B6 0.030(2) 0.023(2) 0.025(2) -0.0028(18) -0.0005(19) -0.0008(18)
B7 0.029(2) 0.021(2) 0.024(2) -0.0015(18) -0.0043(18) -0.0002(18)
B8 0.021(2) 0.0199(19) 0.034(2) 0.0021(19) 0.0034(18) 0.0002(17)
B9 0.031(3) 0.021(2) 0.026(2) -0.0008(18) 0.0005(19) 0.0000(18)
B10 0.022(2) 0.026(2) 0.028(2) 0.0056(19) -0.0070(18) -0.0006(18)
B11 0.023(2) 0.025(2) 0.024(2) -0.0011(18) 0.0035(18) -0.0010(17)
B12 0.019(2) 0.0218(19) 0.023(2) 0.0013(17) 0.0012(17) 0.0023(16)
Br7 0.0459(3) 0.0345(2) 0.0243(2) 0.00026(18) -0.00672(19) 0.0053(2)
Br8 0.0260(2) 0.0285(2) 0.0428(2) -0.00400(18) -0.00261(19) 0.00358(17)
Br9 0.0464(3) 0.0292(2) 0.0253(2) -0.00383(17) 0.00247(19) 0.00424(19)
Br10 0.0322(2) 0.0347(2) 0.0368(2) -0.00347(19) -0.01104(19) -0.00073(19)
Br11 0.0286(2) 0.0286(2) 0.0336(2) -0.00290(17) 0.00706(18) -0.00059(17)
Br12 0.0276(2) 0.02100(17) 0.0326(2) 0.00297(16) 0.00011(16) -0.00086(15)

loop_
_atom_type_symbol
_atom_type_description
_atom_type_scat_dispersion_real
_atom_type_scat_dispersion_imag
_atom_type_scat_source
C C 0.0033 0.0016 'International Tables Vol C Tables 4.2.6.8 and 6.1.1.4'
H H 0.0000 0.0000 'International Tables Vol C Tables 4.2.6.8 and 6.1.1.4'
B B 0.0013 0.0007 'International Tables Vol C Tables 4.2.6.8 and 6.1.1.4'
Br Br -0.2901 2.4595 'International Tables Vol C Tables 4.2.6.8 and 6.1.1.4'
P P 0.1023 0.0942 'International Tables Vol C Tables 4.2.6.8 and 6.1.1.4'
Rh Rh -1.1178 0.9187 'International Tables Vol C Tables 4.2.6.8 and 6.1.1.4'

loop_
_geom_angle_atom_site_label_1
_geom_angle_atom_site_label_2
_geom_angle_atom_site_label_3
_geom_angle
_geom_angle_site_symmetry_1
_geom_angle_site_symmetry_3
_geom_angle_publ_flag
C4 Rh C3 39.51(18) . . ?
C4 Rh P 84.40(13) . . ?
C3 Rh P 84.24(13) . . ?
C4 Rh Br11 91.76(12) . . ?
C3 Rh Br11 87.85(13) . . ?
P Rh Br11 171.32(4) . . ?
C4 Rh Br12 173.66(13) . . ?
C3 Rh Br12 134.16(13) . . ?
P Rh Br12 95.71(3) . . ?
Br11 Rh Br12 87.243(16) . . ?
C4 Rh Br10 105.38(13) . . ?
C3 Rh Br10 143.31(13) . . ?
P Rh Br10 106.38(3) . . ?
Br11 Rh Br10 82.133(15) . . ?
Br12 Rh Br10 80.691(15) . . ?
C6 P C1 112.7(2) . . ?
C6 P C11 99.4(2) . . ?
C1 P C11 110.3(2) . . ?
C6 P Rh 116.64(15) . . ?
C1 P Rh 98.14(15) . . ?
C11 P Rh 120.16(16) . . ?
C2 C1 C5 99.8(4) . . ?
C2 C1 P 104.8(3) . . ?
C5 C1 P 103.9(3) . . ?
C2 C1 H1 115.5 . . ?
C5 C1 H1 115.5 . . ?
P C1 H1 115.5 . . ?
C3 C2 C1 101.0(4) . . ?
C3 C2 H2A 111.6 . . ?
C1 C2 H2A 111.6 . . ?
C3 C2 H2B 111.6 . . ?
C1 C2 H2B 111.6 . . ?
H2A C2 H2B 109.4 . . ?
C4 C3 C2 107.7(4) . . ?
C4 C3 Rh 69.0(3) . . ?
C2 C3 Rh 115.1(3) . . ?
C4 C3 H3 116(3) . . ?
C2 C3 H3 125(3) . . ?
Rh C3 H3 111(3) . . ?
C3 C4 C5 108.9(4) . . ?
C3 C4 Rh 71.4(3) . . ?
C5 C4 Rh 115.2(3) . . ?
C3 C4 H4 121(3) . . ?
C5 C4 H4 124(3) . . ?
Rh C4 H4 105(3) . . ?
C4 C5 C1 100.7(4) . . ?
C4 C5 H5A 111.6 . . ?
C1 C5 H5A 111.6 . . ?
C4 C5 H5B 111.6 . . ?
C1 C5 H5B 111.6 . . ?
H5A C5 H5B 109.4 . . ?
C7 C6 C10 102.5(4) . . ?
C7 C6 P 119.9(3) . . ?
C10 C6 P 117.4(3) . . ?
C7 C6 H6 105.2 . . ?
C10 C6 H6 105.2 . . ?
P C6 H6 105.2 . . ?
C8 C7 C6 104.5(4) . . ?
C8 C7 H7A 110.8 . . ?
C6 C7 H7A 110.8 . . ?
C8 C7 H7B 110.8 . . ?
C6 C7 H7B 110.8 . . ?
H7A C7 H7B 108.9 . . ?
C7 C8 C9 105.3(4) . . ?
C7 C8 H8A 110.7 . . ?
C9 C8 H8A 110.7 . . ?
C7 C8 H8B 110.7 . . ?
C9 C8 H8B 110.7 . . ?
H8A C8 H8B 108.8 . . ?
C8 C9 C10 107.4(4) . . ?
C8 C9 H9A 110.2 . . ?
C10 C9 H9A 110.2 . . ?
C8 C9 H9B 110.2 . . ?
C10 C9 H9B 110.2 . . ?
H9A C9 H9B 108.5 . . ?
C9 C10 C6 105.4(4) . . ?
C9 C10 H10A 110.7 . . ?
C6 C10 H10A 110.7 . . ?
C9 C10 H10B 110.7 . . ?
C6 C10 H10B 110.7 . . ?
H10A C10 H10B 108.8 . . ?
C12 C11 C15 104.4(4) . . ?
C12 C11 P 119.8(3) . . ?
C15 C11 P 111.1(3) . . ?
C12 C11 H11 107.0 . . ?
C15 C11 H11 107.0 . . ?
P C11 H11 107.0 . . ?
C13 C12 C11 102.4(4) . . ?
C13 C12 H12A 111.3 . . ?
C11 C12 H12A 111.3 . . ?
C13 C12 H12B 111.3 . . ?
C11 C12 H12B 111.3 . . ?
H12A C12 H12B 109.2 . . ?
C14 C13 C12 103.4(4) . . ?
C14 C13 H13A 111.1 . . ?
C12 C13 H13A 111.1 . . ?
C14 C13 H13B 111.1 . . ?
C12 C13 H13B 111.1 . . ?
H13A C13 H13B 109.0 . . ?
C13 C14 C15 105.4(4) . . ?
C13 C14 H14A 110.7 . . ?
C15 C14 H14A 110.7 . . ?
C13 C14 H14B 110.7 . . ?
C15 C14 H14B 110.7 . . ?
H14A C14 H14B 108.8 . . ?
C14 C15 C11 105.9(4) . . ?
C14 C15 H15A 110.6 . . ?
C11 C15 H15A 110.6 . . ?
C14 C15 H15B 110.6 . . ?
C11 C15 H15B 110.6 . . ?
H15A C15 H15B 108.7 . . ?
B4 C1' B3 63.2(3) . . ?
B4 C1' B5 63.4(3) . . ?
B3 C1' B5 116.1(3) . . ?
B4 C1' B6 116.2(3) . . ?
B3 C1' B6 116.3(3) . . ?
B5 C1' B6 63.0(3) . . ?
B4 C1' B2 116.0(3) . . ?
B3 C1' B2 63.2(3) . . ?
B5 C1' B2 115.9(3) . . ?
B6 C1' B2 63.5(3) . . ?
B4 C1' H1' 116.8 . . ?
B3 C1' H1' 116.8 . . ?
B5 C1' H1' 117.0 . . ?
B6 C1' H1' 116.7 . . ?
B2 C1' H1' 116.9 . . ?
C1' B2 B7 104.1(3) . . ?
C1' B2 B3 58.2(3) . . ?
B7 B2 B3 108.6(3) . . ?
C1' B2 B8 104.2(3) . . ?
B7 B2 B8 60.8(3) . . ?
B3 B2 B8 60.1(3) . . ?
C1' B2 B6 58.2(3) . . ?
B7 B2 B6 60.1(3) . . ?
B3 B2 B6 107.9(3) . . ?
B8 B2 B6 108.8(3) . . ?
C1' B2 H2' 125.6 . . ?
B7 B2 H2' 122.1 . . ?
B3 B2 H2' 121.4 . . ?
B8 B2 H2' 121.9 . . ?
B6 B2 H2' 121.4 . . ?
C1' B3 B9 104.3(4) . . ?
C1' B3 B4 58.3(3) . . ?
B9 B3 B4 60.3(3) . . ?
C1' B3 B2 58.6(3) . . ?
B9 B3 B2 108.3(3) . . ?
B4 B3 B2 108.1(3) . . ?
C1' B3 B8 104.4(3) . . ?
B9 B3 B8 60.5(3) . . ?
B4 B3 B8 108.7(3) . . ?
B2 B3 B8 60.0(3) . . ?
C1' B3 H3' 125.3 . . ?
B9 B3 H3' 122.2 . . ?
B4 B3 H3' 121.2 . . ?
B2 B3 H3' 121.4 . . ?
B8 B3 H3' 122.1 . . ?
C1' B4 B10 104.0(3) . . ?
C1' B4 B3 58.4(3) . . ?
B10 B4 B3 107.9(3) . . ?
C1' B4 B9 103.9(4) . . ?
B10 B4 B9 60.3(3) . . ?
B3 B4 B9 59.7(3) . . ?
C1' B4 B5 58.4(3) . . ?
B10 B4 B5 60.1(3) . . ?
B3 B4 B5 108.1(4) . . ?
B9 B4 B5 108.4(3) . . ?
C1' B4 H4' 125.5 . . ?
B10 B4 H4' 122.4 . . ?
B3 B4 H4' 121.6 . . ?
B9 B4 H4' 122.4 . . ?
B5 B4 H4' 121.2 . . ?
C1' B5 B11 103.3(3) . . ?
C1' B5 B6 58.6(3) . . ?
B11 B5 B6 59.7(3) . . ?
C1' B5 B4 58.2(3) . . ?
B11 B5 B4 107.7(3) . . ?
B6 B5 B4 108.1(4) . . ?
C1' B5 B10 103.5(3) . . ?
B11 B5 B10 60.3(3) . . ?
B6 B5 B10 108.3(3) . . ?
B4 B5 B10 59.7(3) . . ?
C1' B5 H5' 125.9 . . ?
B11 B5 H5' 122.8 . . ?
B6 B5 H5' 121.2 . . ?
B4 B5 H5' 121.6 . . ?
B10 B5 H5' 122.5 . . ?
C1' B6 B11 103.3(3) . . ?
C1' B6 B5 58.4(3) . . ?
B11 B6 B5 59.8(3) . . ?
C1' B6 B7 103.6(3) . . ?
B11 B6 B7 60.2(3) . . ?
B5 B6 B7 108.2(3) . . ?
C1' B6 B2 58.3(3) . . ?
B11 B6 B2 107.2(3) . . ?
B5 B6 B2 107.8(3) . . ?
B7 B6 B2 59.4(3) . . ?
C1' B6 H6' 125.7 . . ?
B11 B6 H6' 123.0 . . ?
B5 B6 H6' 121.3 . . ?
B7 B6 H6' 122.5 . . ?
B2 B6 H6' 121.9 . . ?
B2 B7 B11 107.3(3) . . ?
B2 B7 B6 60.5(3) . . ?
B11 B7 B6 59.3(3) . . ?
B2 B7 B12 106.7(3) . . ?
B11 B7 B12 59.7(3) . . ?
B6 B7 B12 107.1(3) . . ?
B2 B7 B8 59.8(3) . . ?
B11 B7 B8 107.5(3) . . ?
B6 B7 B8 108.3(3) . . ?
B12 B7 B8 59.3(3) . . ?
B2 B7 Br7 124.1(3) . . ?
B11 B7 Br7 120.8(3) . . ?
B6 B7 Br7 122.6(3) . . ?
B12 B7 Br7 120.9(3) . . ?
B8 B7 Br7 122.1(3) . . ?
B12 B8 B2 106.8(3) . . ?
B12 B8 B3 106.5(3) . . ?
B2 B8 B3 59.9(3) . . ?
B12 B8 B9 59.7(3) . . ?
B2 B8 B9 107.4(3) . . ?
B3 B8 B9 59.3(3) . . ?
B12 B8 B7 60.0(3) . . ?
B2 B8 B7 59.3(3) . . ?
B3 B8 B7 107.2(3) . . ?
B9 B8 B7 107.9(3) . . ?
B12 B8 Br8 123.7(3) . . ?
B2 B8 Br8 120.6(3) . . ?
B3 B8 Br8 122.2(3) . . ?
B9 B8 Br8 123.4(3) . . ?
B7 B8 Br8 121.1(3) . . ?
B3 B9 B12 107.2(3) . . ?
B3 B9 B4 60.1(3) . . ?
B12 B9 B4 107.1(3) . . ?
B3 B9 B10 107.8(3) . . ?
B12 B9 B10 59.6(3) . . ?
B4 B9 B10 59.7(3) . . ?
B3 B9 B8 60.2(3) . . ?
B12 B9 B8 59.7(3) . . ?
B4 B9 B8 108.3(3) . . ?
B10 B9 B8 108.0(3) . . ?
B3 B9 Br9 122.1(3) . . ?
B12 B9 Br9 122.7(3) . . ?
B4 B9 Br9 121.3(3) . . ?
B10 B9 Br9 121.2(3) . . ?
B8 B9 Br9 122.2(3) . . ?
B12 B10 B4 107.4(3) . . ?
B12 B10 B11 59.9(3) . . ?
B4 B10 B11 107.2(3) . . ?
B12 B10 B5 107.4(3) . . ?
B4 B10 B5 60.1(3) . . ?
B11 B10 B5 59.3(3) . . ?
B12 B10 B9 59.8(3) . . ?
B4 B10 B9 59.9(3) . . ?
B11 B10 B9 107.7(3) . . ?
B5 B10 B9 108.1(3) . . ?
B12 B10 Br10 118.5(3) . . ?
B4 B10 Br10 126.4(3) . . ?
B11 B10 Br10 118.7(3) . . ?
B5 B10 Br10 123.2(3) . . ?
B9 B10 Br10 122.8(3) . . ?
B6 B11 B5 60.5(3) . . ?
B6 B11 B12 108.5(3) . . ?
B5 B11 B12 108.1(3) . . ?
B6 B11 B7 60.5(3) . . ?
B5 B11 B7 109.2(3) . . ?
B12 B11 B7 60.4(3) . . ?
B6 B11 B10 109.0(3) . . ?
B5 B11 B10 60.4(3) . . ?
B12 B11 B10 59.7(3) . . ?
B7 B11 B10 108.9(3) . . ?
B6 B11 Br11 123.5(3) . . ?
B5 B11 Br11 122.4(3) . . ?
B12 B11 Br11 119.7(3) . . ?
B7 B11 Br11 121.2(3) . . ?
B10 B11 Br11 119.6(3) . . ?
B10 B12 B9 60.6(3) . . ?
B10 B12 B8 109.5(3) . . ?
B9 B12 B8 60.6(3) . . ?
B10 B12 B11 60.4(3) . . ?
B9 B12 B11 108.7(3) . . ?
B8 B12 B11 108.8(3) . . ?
B10 B12 B7 109.0(3) . . ?
B9 B12 B7 109.2(3) . . ?
B8 B12 B7 60.7(3) . . ?
B11 B12 B7 59.9(3) . . ?
B10 B12 Br12 118.7(3) . . ?
B9 B12 Br12 123.2(3) . . ?
B8 B12 Br12 124.3(3) . . ?
B11 B12 Br12 118.1(3) . . ?
B7 B12 Br12 121.0(3) . . ?
B10 Br10 Rh 92.88(14) . . ?
B11 Br11 Rh 97.21(14) . . ?
B12 Br12 Rh 97.36(13) . . ?

loop_
_geom_bond_atom_site_label_1
_geom_bond_atom_site_label_2
_geom_bond_distance
_geom_bond_site_symmetry_2
_geom_bond_publ_flag
Rh C4 2.077(5) . ?
Rh C3 2.109(5) . ?
Rh P 2.1973(11) . ?
Rh Br11 2.6504(5) . ?
Rh Br12 2.6702(5) . ?
Rh Br10 2.9514(6) . ?
P C6 1.831(5) . ?
P C1 1.839(5) . ?
P C11 1.846(5) . ?
C1 C2 1.544(7) . ?
C1 C5 1.552(7) . ?
C1 H1 1.0000 . ?
C2 C3 1.526(7) . ?
C2 H2A 0.9900 . ?
C2 H2B 0.9900 . ?
C3 C4 1.415(7) . ?
C3 H3 0.96(4) . ?
C4 C5 1.511(6) . ?
C4 H4 0.95(4) . ?
C5 H5A 0.9900 . ?
C5 H5B 0.9900 . ?
C6 C7 1.546(7) . ?
C6 C10 1.549(6) . ?
C6 H6 1.0000 . ?
C7 C8 1.509(8) . ?
C7 H7A 0.9900 . ?
C7 H7B 0.9900 . ?
C8 C9 1.529(8) . ?
C8 H8A 0.9900 . ?
C8 H8B 0.9900 . ?
C9 C10 1.534(7) . ?
C9 H9A 0.9900 . ?
C9 H9B 0.9900 . ?
C10 H10A 0.9900 . ?
C10 H10B 0.9900 . ?
C11 C12 1.529(6) . ?
C11 C15 1.554(7) . ?
C11 H11 1.0000 . ?
C12 C13 1.528(7) . ?
C12 H12A 0.9900 . ?
C12 H12B 0.9900 . ?
C13 C14 1.516(8) . ?
C13 H13A 0.9900 . ?
C13 H13B 0.9900 . ?
C14 C15 1.539(7) . ?
C14 H14A 0.9900 . ?
C14 H14B 0.9900 . ?
C15 H15A 0.9900 . ?
C15 H15B 0.9900 . ?
C1' B4 1.697(7) . ?
C1' B3 1.699(7) . ?
C1' B5 1.703(7) . ?
C1' B6 1.705(7) . ?
C1' B2 1.706(7) . ?
C1' H1' 0.9070 . ?
B2 B7 1.776(7) . ?
B2 B3 1.784(7) . ?
B2 B8 1.785(6) . ?
B2 B6 1.794(7) . ?
B2 H2' 1.0863 . ?
B3 B9 1.773(7) . ?
B3 B4 1.780(8) . ?
B3 B8 1.788(7) . ?
B3 H3' 1.0880 . ?
B4 B10 1.780(7) . ?
B4 B9 1.784(7) . ?
B4 B5 1.787(7) . ?
B4 H4' 1.0939 . ?
B5 B11 1.767(6) . ?
B5 B6 1.781(7) . ?
B5 B10 1.788(7) . ?
B5 H5' 1.0867 . ?
B6 B11 1.766(6) . ?
B6 B7 1.787(6) . ?
B6 H6' 1.0834 . ?
B7 B11 1.781(7) . ?
B7 B12 1.789(6) . ?
B7 B8 1.803(7) . ?
B7 Br7 1.935(5) . ?
B8 B12 1.777(6) . ?
B8 B9 1.793(7) . ?
B8 Br8 1.942(5) . ?
B9 B12 1.776(7) . ?
B9 B10 1.791(7) . ?
B9 Br9 1.950(5) . ?
B10 B12 1.774(6) . ?
B10 B11 1.786(7) . ?
B10 Br10 1.946(5) . ?
B11 B12 1.778(6) . ?
B11 Br11 1.955(5) . ?
B12 Br12 1.964(4) . ?
